data_9012862
loop_
_publ_author_name
'Mumme, W. G.'
'Sarp, H.'
'Chiappero, P. J.'

_publ_section_title
;
 A note on the crystal structure of schulenbergite
;
_journal_name_full 'Archivs des Sciences, Geneve'
_journal_page_first 117
_journal_page_last 124
_journal_volume 47
_journal_year 1994
_chemical_compound_source 'Cap Garonne Mine, Var, France'
_chemical_formula_sum 'Cu5.999 H36.01 O21 S2 Zn1.001'
_chemical_name_mineral Schulenbergite
_space_group_IT_number 147
_symmetry_space_group_name_Hall '-P 3'
_symmetry_space_group_name_H-M 'P -3'
_cell_angle_alpha 90
_cell_angle_beta 90
_cell_angle_gamma 120
_cell_formula_units_Z 1
_cell_length_a 8.211
_cell_length_b 8.211
_cell_length_c 7.106
_cell_volume 414.904
_database_code_amcsd 0012035
_exptl_crystal_density_diffrn 3.534
_cod_original_formula_sum '(Cu5.999 Zn1.001) S2 O21 H36.01'
_cod_database_code 9012862

loop_
_space_group_symop_operation_xyz
x,y,z
y,-x+y,-z
-x+y,-x,z
-x,-y,-z
-y,x-y,z
x-y,x,-z

loop_
_atom_site_label
_atom_site_fract_x
_atom_site_fract_y
_atom_site_fract_z
_atom_site_occupancy
_atom_site_U_iso_or_equiv
_atom_site_type_symbol
_atom_site_attached_hydrogens
Cu1 0.43690 0.17610 0.00090 0.85700 0.01100 Cu 0
Zn1 0.43690 0.17610 0.00090 0.14300 0.01100 Zn 0
Cu2 0.00000 0.00000 0.00000 0.85700 0.01100 Cu 0
Zn2 0.00000 0.00000 0.00000 0.14300 0.01100 Zn 0
S 0.66667 0.33333 0.42800 1.00000 0.01100 S 0
O3 0.66667 0.33333 0.21830 1.00000 0.05100 O 0
O4 0.49370 0.19460 0.49190 1.00000 0.05100 O 0
O-H1 0.24530 0.19380 0.13820 0.77000 0.05100 O 1
Wat1 0.24530 0.19380 0.13820 0.23000 0.05100 O 2
O-H2 0.48530 0.39970 0.83960 0.77000 0.05100 O 1
Wat2 0.48530 0.39970 0.83960 0.23000 0.05100 O 2
O-H5 0.00000 0.00000 0.50000 0.77000 0.05100 O 1
Wat5 0.00000 0.00000 0.50000 0.23000 0.05100 O 2

loop_
_cod_changelog_entry_id
_cod_changelog_entry_author
_cod_changelog_entry_date
_cod_changelog_entry_text
1
;cod-tools version 3.8.0
Id: cif_guess_AMCSD_atom_types 9581 2023-05-17 12:35:41Z saulius
;
2023-05-18T11:42:20+03:00
;Derived atom types and hydrogen counts
from atom names that follow the AMCSD naming convention
(Wat == water, O-H == hydroxyl).
;

loop_
_cod_related_entry_id
_cod_related_entry_database
_cod_related_entry_code
1 AMCSD 0012035
